data_7063182
loop_
_publ_author_name
'Jat, Ram Singh'
'Singh, Gautami'
'Bhanuchandra, M.'

_publ_section_title
;
 KHMDS mediated ring-opening/reconstruction of anthranils with
 arylacetonitriles: synthesis of multisubstituted 2-aminoquinoline
 N-oxides
;
_journal_issue 19
_journal_name_full 'New Journal of Chemistry'
_journal_page_first 8574
_journal_page_last 8577
_journal_paper_doi 10.1039/D4NJ00311J
_journal_volume 48
_journal_year 2024
_chemical_formula_sum 'C21 H15 Cl N2 O'
_chemical_formula_weight 346.80
_chemical_name_systematic 3ia
_space_group_crystal_system orthorhombic
_space_group_IT_number 19
_space_group_name_Hall 'P 2ac 2ab'
_space_group_name_H-M_alt 'P 21 21 21'
_atom_sites_solution_hydrogens mixed
_audit_creation_method SHELXL-2019/3
_audit_update_record
;
2024-03-01 deposited with the CCDC.	2024-04-24 downloaded from the CCDC.
;
_cell_angle_alpha 90
_cell_angle_beta 90
_cell_angle_gamma 90
_cell_formula_units_Z 4
_cell_length_a 7.2658(2)
_cell_length_b 7.9217(2)
_cell_length_c 29.7691(10)
_cell_measurement_reflns_used 9941
_cell_measurement_temperature 299(2)
_cell_measurement_theta_max 27.06
_cell_measurement_theta_min 2.89
_cell_volume 1713.43(9)
_computing_cell_refinement 'APEX4/SAINT (Bruker, 2021)'
_computing_data_collection 'APEX4 (Bruker, 2021)'
_computing_data_reduction 'SAINT/XPREP (Bruker, 2021)'
_computing_molecular_graphics 'ORTEP3 (Farrugia, 2012)'
_computing_structure_refinement 'SHELXL-2019/2 (Sheldrick, 2019), WinGX'
_computing_structure_solution 'SHELXT 2018/2 (Sheldrick, 2018)'
_diffrn_ambient_temperature 299(2)
_diffrn_measured_fraction_theta_full 0.997
_diffrn_measured_fraction_theta_max 0.997
_diffrn_measurement_device_type 'Bruker D8 Venture Diffractometer'
_diffrn_measurement_method '\f and \w scans'
_diffrn_radiation_type MoK\a
_diffrn_radiation_wavelength 0.71073
_diffrn_reflns_av_R_equivalents 0.0308
_diffrn_reflns_av_unetI/netI 0.0121
_diffrn_reflns_Laue_measured_fraction_full 0.997
_diffrn_reflns_Laue_measured_fraction_max 0.997
_diffrn_reflns_limit_h_max 9
_diffrn_reflns_limit_h_min -9
_diffrn_reflns_limit_k_max 10
_diffrn_reflns_limit_k_min -10
_diffrn_reflns_limit_l_max 38
_diffrn_reflns_limit_l_min -38
_diffrn_reflns_number 52147
_diffrn_reflns_point_group_measured_fraction_full 0.998
_diffrn_reflns_point_group_measured_fraction_max 0.998
_diffrn_reflns_theta_full 25.242
_diffrn_reflns_theta_max 27.112
_diffrn_reflns_theta_min 2.661
_diffrn_source 'fine focus sealed tube'
_exptl_absorpt_coefficient_mu 0.234
_exptl_absorpt_correction_T_max 0.7455
_exptl_absorpt_correction_T_min 0.7113
_exptl_absorpt_correction_type multi-scan
_exptl_absorpt_process_details
;
 SADABS 2016/2: Krause, L., Herbst-Irmer, R., Sheldrick G.M. & Stalke D.,
 J. Appl. Cryst. 48 (2015) 3-10
;
_exptl_crystal_colour yellow
_exptl_crystal_density_diffrn 1.344
_exptl_crystal_description block
_exptl_crystal_F_000 720
_exptl_crystal_size_max 0.309
_exptl_crystal_size_mid 0.196
_exptl_crystal_size_min 0.053
_refine_diff_density_max 0.211
_refine_diff_density_min -0.224
_refine_diff_density_rms 0.035
_refine_ls_abs_structure_details
;
 Flack x determined using 1473 quotients [(I+)-(I-)]/[(I+)+(I-)]
 (Parsons, Flack and Wagner, Acta Cryst. B69 (2013) 249-259).
;
_refine_ls_abs_structure_Flack 0.024(12)
_refine_ls_extinction_method none
_refine_ls_goodness_of_fit_ref 1.154
_refine_ls_hydrogen_treatment mixed
_refine_ls_matrix_type full
_refine_ls_number_parameters 232
_refine_ls_number_reflns 3787
_refine_ls_number_restraints 2
_refine_ls_restrained_S_all 1.154
_refine_ls_R_factor_all 0.0383
_refine_ls_R_factor_gt 0.0373
_refine_ls_shift/su_max 0.000
_refine_ls_shift/su_mean 0.000
_refine_ls_structure_factor_coef Fsqd
_refine_ls_weighting_details 'w=1/[\s^2^(Fo^2^)+(0.0373P)^2^+0.4997P] where P=(Fo^2^+2Fc^2^)/3'
_refine_ls_weighting_scheme calc
_refine_ls_wR_factor_gt 0.0894
_refine_ls_wR_factor_ref 0.0900
_reflns_Friedel_coverage 0.716
_reflns_Friedel_fraction_full 0.999
_reflns_Friedel_fraction_max 0.999
_reflns_number_gt 3707
_reflns_number_total 3787
_reflns_threshold_expression 'I > 2\s(I)'
_cod_data_source_file d4nj00311j2.cif
_cod_data_source_block compound3ia
_cod_depositor_comments 'Adding full bibliography for 7063181--7063182.cif.'
_cod_database_code 7063182
_shelx_shelxl_version_number 2019/3
_shelx_space_group_comment
;
The symmetry employed for this shelxl refinement is uniquely defined
by the following loop, which should always be used as a source of
symmetry information in preference to the above space-group names.
They are only intended as comments.
;
_shelx_estimated_absorpt_t_min 0.931
_shelx_estimated_absorpt_t_max 0.988

loop_
_space_group_symop_operation_xyz
'x, y, z'
'x+1/2, -y+1/2, -z'
'-x, y+1/2, -z+1/2'
'-x+1/2, -y, z+1/2'

loop_
_atom_site_label
_atom_site_type_symbol
_atom_site_fract_x
_atom_site_fract_y
_atom_site_fract_z
_atom_site_U_iso_or_equiv
_atom_site_adp_type
_atom_site_occupancy
_atom_site_site_symmetry_order
_atom_site_calc_flag
_atom_site_refinement_flags_posn
_atom_site_refinement_flags_adp
_atom_site_refinement_flags_occupancy
_atom_site_disorder_assembly
_atom_site_disorder_group
C1 C 0.9352(4) 0.2620(3) 0.56049(8) 0.0371(5) Uani 1 1 d . . . . .
C2 C 1.0781(4) 0.2086(3) 0.58858(9) 0.0411(6) Uani 1 1 d . . . . .
H2 H 1.151537 0.117470 0.580402 0.049 Uiso 1 1 calc R U . . .
C3 C 1.1089(4) 0.2916(3) 0.62828(9) 0.0385(5) Uani 1 1 d . . . . .
H3 H 1.203180 0.256924 0.647285 0.046 Uiso 1 1 calc R U . . .
C4 C 0.9971(3) 0.4294(3) 0.64007(8) 0.0305(5) Uani 1 1 d . . . . .
C5 C 0.9308(3) 0.6483(3) 0.69288(7) 0.0299(4) Uani 1 1 d . . . . .
C6 C 0.7825(3) 0.7066(3) 0.66495(8) 0.0294(5) Uani 1 1 d . . . . .
C7 C 0.7434(3) 0.6260(3) 0.62552(7) 0.0295(5) Uani 1 1 d . . . . .
C8 C 0.8522(3) 0.4825(3) 0.61218(8) 0.0300(5) Uani 1 1 d . . . . .
C9 C 0.8237(4) 0.3946(3) 0.57149(8) 0.0349(5) Uani 1 1 d . . . . .
H9 H 0.729295 0.426964 0.552223 0.042 Uiso 1 1 calc R U . . .
C10 C 0.6757(3) 0.8579(3) 0.68000(7) 0.0303(5) Uani 1 1 d . . . . .
C11 C 0.4934(4) 0.8410(4) 0.69382(8) 0.0398(5) Uani 1 1 d . . . . .
H11 H 0.438635 0.734911 0.694757 0.048 Uiso 1 1 calc R U . . .
C12 C 0.3942(4) 0.9825(4) 0.70611(10) 0.0512(7) Uani 1 1 d . . . . .
H12 H 0.272762 0.970770 0.715448 0.061 Uiso 1 1 calc R U . . .
C13 C 0.4729(4) 1.1407(4) 0.70473(9) 0.0475(7) Uani 1 1 d . . . . .
H13 H 0.404981 1.235088 0.713059 0.057 Uiso 1 1 calc R U . . .
C14 C 0.6533(4) 1.1580(4) 0.69091(9) 0.0463(6) Uani 1 1 d . . . . .
H14 H 0.706598 1.264642 0.689634 0.056 Uiso 1 1 calc R U . . .
C15 C 0.7550(4) 1.0172(3) 0.67895(9) 0.0389(5) Uani 1 1 d . . . . .
H15 H 0.877118 1.029488 0.670162 0.047 Uiso 1 1 calc R U . . .
C16 C 0.5931(3) 0.6887(3) 0.59545(7) 0.0310(5) Uani 1 1 d . . . . .
C17 C 0.4284(4) 0.6037(4) 0.59220(10) 0.0489(7) Uani 1 1 d . . . . .
H17 H 0.410216 0.505383 0.608697 0.059 Uiso 1 1 calc R U . . .
C18 C 0.2891(4) 0.6636(5) 0.56445(10) 0.0561(8) Uani 1 1 d . . . . .
H18 H 0.178482 0.605059 0.562354 0.067 Uiso 1 1 calc R U . . .
C19 C 0.3143(4) 0.8084(4) 0.54023(10) 0.0507(7) Uani 1 1 d . . . . .
H19 H 0.220596 0.849331 0.521953 0.061 Uiso 1 1 calc R U . . .
C20 C 0.4782(5) 0.8929(4) 0.54302(11) 0.0574(8) Uani 1 1 d . . . . .
H20 H 0.496128 0.990347 0.526180 0.069 Uiso 1 1 calc R U . . .
C21 C 0.6175(4) 0.8345(4) 0.57071(9) 0.0474(6) Uani 1 1 d . . . . .
H21 H 0.727847 0.893572 0.572645 0.057 Uiso 1 1 calc R U . . .
N1 N 1.0314(3) 0.5141(2) 0.67999(7) 0.0313(4) Uani 1 1 d . . . . .
N2 N 0.9789(3) 0.7180(3) 0.73202(7) 0.0395(5) Uani 1 1 d D . . . .
H2A H 0.914(4) 0.800(3) 0.7446(10) 0.047 Uiso 1 1 d D U . . .
H2B H 1.068(4) 0.668(4) 0.7450(10) 0.047 Uiso 1 1 d D U . . .
O1 O 1.1682(2) 0.4637(2) 0.70676(6) 0.0404(4) Uani 1 1 d . . . . .
Cl1 Cl 0.89960(11) 0.15457(9) 0.51006(2) 0.05032(19) Uani 1 1 d . . . . .

loop_
_atom_site_aniso_label
_atom_site_aniso_U_11
_atom_site_aniso_U_22
_atom_site_aniso_U_33
_atom_site_aniso_U_23
_atom_site_aniso_U_13
_atom_site_aniso_U_12
C1 0.0419(13) 0.0359(12) 0.0335(11) -0.0070(9) 0.0051(10) -0.0036(11)
C2 0.0415(14) 0.0341(12) 0.0478(14) -0.0047(10) 0.0058(12) 0.0082(11)
C3 0.0365(12) 0.0343(12) 0.0448(13) 0.0042(10) -0.0011(11) 0.0061(10)
C4 0.0298(11) 0.0298(11) 0.0319(11) 0.0035(9) 0.0020(9) -0.0004(9)
C5 0.0283(11) 0.0309(10) 0.0306(10) 0.0010(9) 0.0006(8) -0.0041(9)
C6 0.0263(11) 0.0299(11) 0.0320(11) 0.0022(8) 0.0021(9) 0.0004(9)
C7 0.0267(10) 0.0318(11) 0.0301(10) 0.0032(9) 0.0007(9) -0.0012(9)
C8 0.0292(11) 0.0289(10) 0.0318(11) 0.0027(9) 0.0005(9) -0.0018(9)
C9 0.0342(12) 0.0361(12) 0.0343(12) 0.0001(9) -0.0003(10) 0.0003(10)
C10 0.0312(11) 0.0340(11) 0.0257(10) -0.0001(9) -0.0032(8) 0.0069(10)
C11 0.0355(12) 0.0409(13) 0.0429(13) 0.0005(11) 0.0026(10) 0.0002(11)
C12 0.0363(13) 0.0632(18) 0.0540(16) -0.0057(14) 0.0029(13) 0.0123(14)
C13 0.0511(15) 0.0468(15) 0.0445(14) -0.0099(12) -0.0102(12) 0.0224(13)
C14 0.0578(17) 0.0329(13) 0.0482(14) -0.0023(12) -0.0079(12) 0.0038(13)
C15 0.0362(12) 0.0382(13) 0.0424(13) 0.0007(11) 0.0021(11) -0.0005(10)
C16 0.0318(11) 0.0323(11) 0.0290(10) -0.0027(8) -0.0022(9) 0.0035(9)
C17 0.0396(14) 0.0525(16) 0.0547(16) 0.0138(13) -0.0103(13) -0.0076(12)
C18 0.0357(14) 0.074(2) 0.0586(17) 0.0037(17) -0.0119(13) -0.0064(15)
C19 0.0479(15) 0.0629(19) 0.0413(14) -0.0023(13) -0.0152(12) 0.0206(14)
C20 0.066(2) 0.0509(17) 0.0552(17) 0.0180(14) -0.0137(15) 0.0049(15)
C21 0.0429(14) 0.0493(15) 0.0501(15) 0.0128(13) -0.0065(12) -0.0032(13)
N1 0.0292(9) 0.0323(10) 0.0322(9) 0.0054(8) -0.0035(8) 0.0022(8)
N2 0.0391(12) 0.0435(12) 0.0358(11) -0.0052(9) -0.0096(9) 0.0084(10)
O1 0.0364(9) 0.0442(10) 0.0405(9) 0.0053(8) -0.0108(8) 0.0085(8)
Cl1 0.0579(4) 0.0486(4) 0.0445(3) -0.0159(3) 0.0037(3) -0.0017(3)

loop_
_atom_type_symbol
_atom_type_description
_atom_type_scat_dispersion_real
_atom_type_scat_dispersion_imag
_atom_type_scat_source
C C 0.0033 0.0016 'International Tables Vol C Tables 4.2.6.8 and 6.1.1.4'
H H 0.0000 0.0000 'International Tables Vol C Tables 4.2.6.8 and 6.1.1.4'
N N 0.0061 0.0033 'International Tables Vol C Tables 4.2.6.8 and 6.1.1.4'
O O 0.0106 0.0060 'International Tables Vol C Tables 4.2.6.8 and 6.1.1.4'
Cl Cl 0.1484 0.1585 'International Tables Vol C Tables 4.2.6.8 and 6.1.1.4'

loop_
_geom_angle_atom_site_label_1
_geom_angle_atom_site_label_2
_geom_angle_atom_site_label_3
_geom_angle
_geom_angle_site_symmetry_1
_geom_angle_site_symmetry_3
_geom_angle_publ_flag
C9 C1 C2 122.0(2) . . ?
C9 C1 Cl1 119.5(2) . . ?
C2 C1 Cl1 118.49(19) . . ?
C3 C2 C1 119.4(2) . . ?
C3 C2 H2 120.3 . . ?
C1 C2 H2 120.3 . . ?
C2 C3 C4 119.6(2) . . ?
C2 C3 H3 120.2 . . ?
C4 C3 H3 120.2 . . ?
N1 C4 C8 119.7(2) . . ?
N1 C4 C3 119.1(2) . . ?
C8 C4 C3 121.2(2) . . ?
N2 C5 N1 115.7(2) . . ?
N2 C5 C6 124.6(2) . . ?
N1 C5 C6 119.7(2) . . ?
C7 C6 C5 120.2(2) . . ?
C7 C6 C10 121.6(2) . . ?
C5 C6 C10 118.2(2) . . ?
C6 C7 C8 119.4(2) . . ?
C6 C7 C16 120.7(2) . . ?
C8 C7 C16 119.8(2) . . ?
C4 C8 C9 118.0(2) . . ?
C4 C8 C7 119.0(2) . . ?
C9 C8 C7 123.0(2) . . ?
C1 C9 C8 119.8(2) . . ?
C1 C9 H9 120.1 . . ?
C8 C9 H9 120.1 . . ?
C15 C10 C11 119.2(2) . . ?
C15 C10 C6 120.4(2) . . ?
C11 C10 C6 120.3(2) . . ?
C12 C11 C10 119.7(3) . . ?
C12 C11 H11 120.1 . . ?
C10 C11 H11 120.1 . . ?
C13 C12 C11 120.9(3) . . ?
C13 C12 H12 119.6 . . ?
C11 C12 H12 119.6 . . ?
C12 C13 C14 119.6(3) . . ?
C12 C13 H13 120.2 . . ?
C14 C13 H13 120.2 . . ?
C13 C14 C15 120.2(3) . . ?
C13 C14 H14 119.9 . . ?
C15 C14 H14 119.9 . . ?
C14 C15 C10 120.3(2) . . ?
C14 C15 H15 119.8 . . ?
C10 C15 H15 119.8 . . ?
C17 C16 C21 118.9(2) . . ?
C17 C16 C7 120.9(2) . . ?
C21 C16 C7 120.2(2) . . ?
C16 C17 C18 120.5(3) . . ?
C16 C17 H17 119.7 . . ?
C18 C17 H17 119.7 . . ?
C19 C18 C17 120.1(3) . . ?
C19 C18 H18 119.9 . . ?
C17 C18 H18 119.9 . . ?
C18 C19 C20 119.7(3) . . ?
C18 C19 H19 120.2 . . ?
C20 C19 H19 120.2 . . ?
C19 C20 C21 120.6(3) . . ?
C19 C20 H20 119.7 . . ?
C21 C20 H20 119.7 . . ?
C16 C21 C20 120.2(3) . . ?
C16 C21 H21 119.9 . . ?
C20 C21 H21 119.9 . . ?
O1 N1 C5 118.03(19) . . ?
O1 N1 C4 120.05(19) . . ?
C5 N1 C4 121.92(19) . . ?
C5 N2 H2A 122(2) . . ?
C5 N2 H2B 114(2) . . ?
H2A N2 H2B 124(3) . . ?

loop_
_geom_bond_atom_site_label_1
_geom_bond_atom_site_label_2
_geom_bond_distance
_geom_bond_site_symmetry_2
_geom_bond_publ_flag
C1 C9 1.367(4) . ?
C1 C2 1.398(4) . ?
C1 Cl1 1.745(2) . ?
C2 C3 1.371(4) . ?
C2 H2 0.9300 . ?
C3 C4 1.405(3) . ?
C3 H3 0.9300 . ?
C4 N1 1.387(3) . ?
C4 C8 1.405(3) . ?
C5 N2 1.336(3) . ?
C5 N1 1.346(3) . ?
C5 C6 1.437(3) . ?
C6 C7 1.366(3) . ?
C6 C10 1.497(3) . ?
C7 C8 1.441(3) . ?
C7 C16 1.497(3) . ?
C8 C9 1.412(3) . ?
C9 H9 0.9300 . ?
C10 C15 1.388(4) . ?
C10 C11 1.394(3) . ?
C11 C12 1.382(4) . ?
C11 H11 0.9300 . ?
C12 C13 1.378(5) . ?
C12 H12 0.9300 . ?
C13 C14 1.380(4) . ?
C13 H13 0.9300 . ?
C14 C15 1.385(4) . ?
C14 H14 0.9300 . ?
C15 H15 0.9300 . ?
C16 C17 1.376(4) . ?
C16 C21 1.381(3) . ?
C17 C18 1.390(4) . ?
C17 H17 0.9300 . ?
C18 C19 1.367(5) . ?
C18 H18 0.9300 . ?
C19 C20 1.368(5) . ?
C19 H19 0.9300 . ?
C20 C21 1.385(4) . ?
C20 H20 0.9300 . ?
C21 H21 0.9300 . ?
N1 O1 1.335(2) . ?
N2 H2A 0.89(2) . ?
N2 H2B 0.85(2) . ?

loop_
_geom_hbond_atom_site_label_D
_geom_hbond_atom_site_label_H
_geom_hbond_atom_site_label_A
_geom_hbond_distance_DH
_geom_hbond_distance_HA
_geom_hbond_distance_DA
_geom_hbond_angle_DHA
_geom_hbond_site_symmetry_A
_geom_hbond_publ_flag
N2 H2A O1 0.89(2) 2.03(2) 2.873(3) 158(3) 3_756 yes
N2 H2B O1 0.85(2) 2.11(3) 2.552(3) 112(2) . yes

loop_
_geom_torsion_atom_site_label_1
_geom_torsion_atom_site_label_2
_geom_torsion_atom_site_label_3
_geom_torsion_atom_site_label_4
_geom_torsion
_geom_torsion_site_symmetry_1
_geom_torsion_site_symmetry_2
_geom_torsion_site_symmetry_3
_geom_torsion_site_symmetry_4
_geom_torsion_publ_flag
C9 C1 C2 C3 -0.4(4) . . . . ?
Cl1 C1 C2 C3 179.8(2) . . . . ?
C1 C2 C3 C4 -0.2(4) . . . . ?
C2 C3 C4 N1 -179.0(2) . . . . ?
C2 C3 C4 C8 0.9(4) . . . . ?
N2 C5 C6 C7 -179.6(2) . . . . ?
N1 C5 C6 C7 0.2(3) . . . . ?
N2 C5 C6 C10 1.2(3) . . . . ?
N1 C5 C6 C10 -179.0(2) . . . . ?
C5 C6 C7 C8 -0.1(3) . . . . ?
C10 C6 C7 C8 179.0(2) . . . . ?
C5 C6 C7 C16 -178.1(2) . . . . ?
C10 C6 C7 C16 1.1(3) . . . . ?
N1 C4 C8 C9 179.0(2) . . . . ?
C3 C4 C8 C9 -0.9(3) . . . . ?
N1 C4 C8 C7 0.8(3) . . . . ?
C3 C4 C8 C7 -179.1(2) . . . . ?
C6 C7 C8 C4 -0.3(3) . . . . ?
C16 C7 C8 C4 177.6(2) . . . . ?
C6 C7 C8 C9 -178.4(2) . . . . ?
C16 C7 C8 C9 -0.5(3) . . . . ?
C2 C1 C9 C8 0.4(4) . . . . ?
Cl1 C1 C9 C8 -179.78(19) . . . . ?
C4 C8 C9 C1 0.3(3) . . . . ?
C7 C8 C9 C1 178.4(2) . . . . ?
C7 C6 C10 C15 -108.0(3) . . . . ?
C5 C6 C10 C15 71.1(3) . . . . ?
C7 C6 C10 C11 69.8(3) . . . . ?
C5 C6 C10 C11 -111.0(2) . . . . ?
C15 C10 C11 C12 0.2(4) . . . . ?
C6 C10 C11 C12 -177.7(2) . . . . ?
C10 C11 C12 C13 0.3(4) . . . . ?
C11 C12 C13 C14 0.0(4) . . . . ?
C12 C13 C14 C15 -0.7(4) . . . . ?
C13 C14 C15 C10 1.1(4) . . . . ?
C11 C10 C15 C14 -0.9(4) . . . . ?
C6 C10 C15 C14 177.0(2) . . . . ?
C6 C7 C16 C17 -106.4(3) . . . . ?
C8 C7 C16 C17 75.7(3) . . . . ?
C6 C7 C16 C21 73.1(3) . . . . ?
C8 C7 C16 C21 -104.9(3) . . . . ?
C21 C16 C17 C18 0.0(4) . . . . ?
C7 C16 C17 C18 179.5(3) . . . . ?
C16 C17 C18 C19 -0.3(5) . . . . ?
C17 C18 C19 C20 0.8(5) . . . . ?
C18 C19 C20 C21 -1.1(5) . . . . ?
C17 C16 C21 C20 -0.3(4) . . . . ?
C7 C16 C21 C20 -179.7(3) . . . . ?
C19 C20 C21 C16 0.8(5) . . . . ?
N2 C5 N1 O1 -0.3(3) . . . . ?
C6 C5 N1 O1 179.91(19) . . . . ?
N2 C5 N1 C4 -179.9(2) . . . . ?
C6 C5 N1 C4 0.3(3) . . . . ?
C8 C4 N1 O1 179.62(19) . . . . ?
C3 C4 N1 O1 -0.5(3) . . . . ?
C8 C4 N1 C5 -0.8(3) . . . . ?
C3 C4 N1 C5 179.1(2) . . . . ?
